data_1548573
loop_
_publ_author_name
'Arkhipenko, Sergey'
'Sabatini, Marco T.'
'Batsanov, Andrei S.'
'Karaluka, Valerija'
'Sheppard, Tom D.'
'Rzepa, Henry S.'
'Whiting, Andrew'

_publ_section_title
;
 Mechanistic insights into boron-catalysed direct amidation reactions.
;
_journal_issue 4
_journal_name_full 'Chemical science'
_journal_page_first 1058
_journal_page_last 1072
_journal_paper_doi 10.1039/c7sc03595k
_journal_volume 9
_journal_year 2018
_chemical_formula_moiety 'C14 H13 B F6 N2 O,0.5(C D Cl3)'
_chemical_formula_sum 'C14.5 H13 B Cl1.5 D0.5 F6 N2 O'
_chemical_formula_weight 410.26
_chemical_melting_point 364(3)
_chemical_name_systematic ' Bis-3,4,5-trifluorophenylborinic acid ethylenediamine complex '
_space_group_crystal_system monoclinic
_space_group_IT_number 7
_space_group_name_Hall 'P -2yc'
_space_group_name_H-M_alt 'P 1 c 1'
_symmetry_space_group_name_Hall 'P -2yc'
_symmetry_space_group_name_H-M 'P 1 c 1'
_atom_sites_solution_hydrogens mixed
_atom_sites_solution_primary direct
_audit_creation_date 2015-04-10
_audit_creation_method
;
Olex2 1.2-beta
(compiled 2015.01.26 svn.r3150 for OlexSys, GUI svn.r4998)
;
_audit_update_record
;
2017-07-17 deposited with the CCDC.
2018-01-02 downloaded from the CCDC.
;
_cell_angle_alpha 90
_cell_angle_beta 97.3307(14)
_cell_angle_gamma 90
_cell_formula_units_Z 4
_cell_length_a 11.7500(5)
_cell_length_b 11.0269(4)
_cell_length_c 13.1973(5)
_cell_measurement_reflns_used 9967
_cell_measurement_temperature 120
_cell_measurement_theta_max 29.27
_cell_measurement_theta_min 2.42
_cell_volume 1695.95(11)
_computing_cell_refinement 'SAINT v8.34A (Bruker, 2013)'
_computing_data_collection 'APEX2 v.2013.4_1 (Bruker, 2013)'
_computing_data_reduction 'SAINT v8.34A (Bruker, 2013)'
_computing_molecular_graphics 'Olex2 (Dolomanov et al., 2009)'
_computing_publication_material 'Olex2 (Dolomanov et al., 2009)'
_computing_structure_refinement 'SHELXL 2014/7 multi-CPU version (Sheldrick, 2008)'
_computing_structure_solution 'SHELXS 2013/1 (Sheldrick, 2008)'
_diffrn_ambient_temperature 120
_diffrn_detector_type 'Bruker PHOTON 100 CMOS'
_diffrn_measured_fraction_theta_full 0.999
_diffrn_measured_fraction_theta_max 0.998
_diffrn_measurement_device '3-circle area detector diffractometer'
_diffrn_measurement_device_type 'Bruker D8 Venture'
_diffrn_measurement_method '\f and \w scans'
_diffrn_radiation_monochromator 'focusing mirrors'
_diffrn_radiation_probe x-ray
_diffrn_radiation_type MoK\a
_diffrn_radiation_wavelength 0.71073
_diffrn_reflns_av_R_equivalents 0.0288
_diffrn_reflns_av_unetI/netI 0.0278
_diffrn_reflns_Laue_measured_fraction_full 0.999
_diffrn_reflns_Laue_measured_fraction_max 0.998
_diffrn_reflns_limit_h_max 16
_diffrn_reflns_limit_h_min -16
_diffrn_reflns_limit_k_max 15
_diffrn_reflns_limit_k_min -15
_diffrn_reflns_limit_l_max 18
_diffrn_reflns_limit_l_min -18
_diffrn_reflns_number 35272
_diffrn_reflns_point_group_measured_fraction_full 1.000
_diffrn_reflns_point_group_measured_fraction_max 0.998
_diffrn_reflns_theta_full 25.242
_diffrn_reflns_theta_max 29.325
_diffrn_reflns_theta_min 2.415
_diffrn_source 'ImuS microsource'
_diffrn_standards_number 0
_exptl_absorpt_coefficient_mu 0.373
_exptl_absorpt_correction_T_max 1.0000
_exptl_absorpt_correction_T_min 0.9440
_exptl_absorpt_correction_type multi-scan
_exptl_absorpt_process_details
;
SADABS-2014/4 (Bruker,2014/4) was used for absorption correction.
wR2(int) was 0.1159 before and 0.0452 after correction.
The Ratio of minimum to maximum transmission is 0.9440.
The \l/2 correction factor is 0.00150.
;
_exptl_crystal_colour colourless
_exptl_crystal_colour_primary colourless
_exptl_crystal_density_diffrn 1.607
_exptl_crystal_description block
_exptl_crystal_F_000 828
_exptl_crystal_size_max 0.481
_exptl_crystal_size_mid 0.336
_exptl_crystal_size_min 0.274
_refine_diff_density_max 0.501
_refine_diff_density_min -0.634
_refine_diff_density_rms 0.064
_refine_ls_abs_structure_details
;
 Refined as an inversion twin.
;
_refine_ls_abs_structure_Flack 0.39(10)
_refine_ls_extinction_method none
_refine_ls_goodness_of_fit_ref 1.019
_refine_ls_hydrogen_treatment mixed
_refine_ls_matrix_type full
_refine_ls_number_parameters 553
_refine_ls_number_reflns 9254
_refine_ls_number_restraints 57
_refine_ls_restrained_S_all 1.042
_refine_ls_R_factor_all 0.0535
_refine_ls_R_factor_gt 0.0459
_refine_ls_shift/su_max 0.000
_refine_ls_shift/su_mean 0.000
_refine_ls_structure_factor_coef Fsqd
_refine_ls_weighting_details 'w=1/[\s^2^(Fo^2^)+(0.0770P)^2^+0.7700P] where P=(Fo^2^+2Fc^2^)/3'
_refine_ls_weighting_scheme calc
_refine_ls_wR_factor_gt 0.1211
_refine_ls_wR_factor_ref 0.1267
_reflns_Friedel_coverage 0.997
_reflns_Friedel_fraction_full 1.000
_reflns_Friedel_fraction_max 0.998
_reflns_number_gt 8294
_reflns_number_total 9254
_reflns_threshold_expression 'I > 2\s(I)'
_cod_data_source_file c7sc03595k2.cif
_cod_data_source_block 4b_15srv104
_cod_depositor_comments
;
The following automatic conversions were performed:

'_chemical_melting_point' value '363.7(2.5)' was changed to '364(3)'
- precision was estimated.

'_diffrn_radiation_probe' value 'X-ray' changed to 'x-ray' according
to
/home/data/users/saulius/crontab/automatic-downloads/rss-feeds/RSC/lib/dictionaries/cif_core.dic
dictionary named 'cif_core.dic' version 2.4.2 from 2011-04-26.

Automatic conversion script
Id: cif_fix_values 4973 2017-02-22 13:04:09Z antanas 

 Adding full bibliography for 1548566--1548579.cif.
;
_cod_database_code 1548573
_shelx_space_group_comment
;
The symmetry employed for this shelxl refinement is uniquely defined
by the following loop, which should always be used as a source of
symmetry information in preference to the above space-group names.
They are only intended as comments.
;
_shelx_estimated_absorpt_t_max 0.905
_shelx_estimated_absorpt_t_min 0.841
_exptl_twin_twinlaw_details '-1 0 0 0 -1 0 0 0 -1'
_computing.bruker_data_scaling 'SADABS V2012/1 (Bruker AXS Inc.)'

_olex2_refinement_description
;
1. Twinned data refinement
 Scales: 0.61(10) 0.39(10)
2. Fixed Uiso
 At 1.2 times of:
  All C(H) groups, All C(H,H) groups, All O(H) groups
3. Restrained distances
 C6A-C1 \\sim C6B-C1
 with sigma of 0.02
 C4A-C3 \\sim C4B-C3
 with sigma of 0.02
 F2A-C4A \\sim F2B-C4B
 with sigma of 0.02
 Cl4-C1S \\sim Cl2-C1S \\sim Cl3-C1S \\sim Cl5-C1S \\sim Cl1-C1S \\sim Cl8-C2S
\\sim Cl6-C2S \\sim Cl7-C2S
 with sigma of 0.02
 C6A-C5A \\sim C6B-C5B
 with sigma of 0.02
 C5A-C4A \\sim C5B-C4B
 with sigma of 0.02
 F3A-C5A \\sim F3B-C5B
 with sigma of 0.02
4. Uiso/Uaniso restraints and constraints
Uiso(C6A) = Uiso(C6B)
Uiso(C4B) = Uiso(C4A)
Uanis(F2A) = Uanis(F2B)
Uanis(F3A) = Uanis(F3B)
Uanis(C2S) = Uanis(C1S)
Uanis(C5B) = Uanis(C5A)
5. Rigid body (RIGU) restrains
 F1, C1, C2, C3, F2A, F3A, C4A, C5A, C6A, F2B, F3B, C4B, C5B, C6B
 with sigma for 1-2 distances of 0.004 and sigma for 1-3 distances of 0.004
6. Others
 Sof(F2B)=Sof(F3B)=Sof(C4B)=Sof(C5B)=Sof(C6B)=Sof(H6B)=1-FVAR(1)
 Sof(F2A)=Sof(F3A)=Sof(C4A)=Sof(C5A)=Sof(C6A)=Sof(H6A)=FVAR(1)
 Fixed Sof: Cl6(0.15) Cl7(0.15) Cl8(0.15) C2S(0.15) D2(0.15) C1S(0.85)
 D1(0.85) Cl1(0.85) Cl2(0.7) Cl3(0.7) Cl4(0.15) Cl5(0.15)
7.a Riding coordinates:
 C2S(D2), C1S(D1), C6A(H6A), C6B(H6B)
7.b Secondary CH2 refined with riding coordinates:
 C27(H27A,H27B), C28(H28A,H28B), C7(H7A,H7B), C8(H8A,H8B)
7.c Aromatic/amide H refined with riding coordinates:
 C16(H16), C20(H20), C22(H22), C26(H26), C2(H2), C10(H10), C14(H14)
;
_shelx_shelxl_version_number 2014/7
_olex2_submission_special_instructions 'No special instructions were received'

loop_
_space_group_symop_operation_xyz
'x, y, z'
'x, -y, z+1/2'

loop_
_atom_site_label
_atom_site_type_symbol
_atom_site_fract_x
_atom_site_fract_y
_atom_site_fract_z
_atom_site_U_iso_or_equiv
_atom_site_adp_type
_atom_site_occupancy
_atom_site_site_symmetry_order
_atom_site_calc_flag
_atom_site_refinement_flags_posn
_atom_site_refinement_flags_adp
_atom_site_refinement_flags_occupancy
_atom_site_disorder_assembly
_atom_site_disorder_group
Cl6 Cl -0.0838(10) 0.3964(11) 0.2501(10) 0.047(2) Uiso 0.15 1 d D . P A 3
Cl7 Cl -0.1780(9) 0.1702(8) 0.2722(19) 0.125(8) Uani 0.15 1 d D . P A 3
Cl8 Cl 0.0435(11) 0.2473(9) 0.4143(7) 0.072(3) Uani 0.15 1 d D . P A 3
C2S C -0.0476(19) 0.2452(19) 0.2934(19) 0.0496(13) Uani 0.15 1 d D . P A 3
D2 D -0.0006 0.2119 0.2419 0.060 Uiso 0.15 1 d R . P A 3
C1S C -0.0483(5) 0.2880(5) 0.3630(5) 0.0496(13) Uani 0.85 1 d D . P . .
D1 D -0.0159 0.3330 0.4260 0.060 Uiso 0.85 1 d R . P B 1
Cl1 Cl -0.0429(3) 0.3716(3) 0.2527(2) 0.1037(12) Uani 0.85 1 d D . P C 1
Cl2 Cl -0.1936(2) 0.2955(3) 0.3911(3) 0.0831(8) Uani 0.7 1 d D . P C 1
Cl3 Cl -0.0052(2) 0.14034(18) 0.36495(18) 0.0681(6) Uani 0.7 1 d D . P C 1
Cl4 Cl -0.1688(6) 0.2074(8) 0.3790(7) 0.0441(17) Uani 0.15 1 d D . P C 2
Cl5 Cl 0.0525(9) 0.1727(9) 0.3203(8) 0.057(2) Uiso 0.15 1 d D . P C 2
F7 F 0.5340(2) 1.16908(17) 0.17500(15) 0.0316(5) Uani 1 1 d . . . . .
F8 F 0.5406(2) 1.29059(16) 0.35434(16) 0.0291(5) Uani 1 1 d . . . . .
F9 F 0.58267(19) 1.16952(18) 0.53195(14) 0.0252(4) Uani 1 1 d . . . . .
F10 F 1.03479(18) 0.8811(3) 0.40980(19) 0.0415(6) Uani 1 1 d . . . . .
F11 F 1.0960(2) 0.6671(3) 0.4957(2) 0.0522(8) Uani 1 1 d . . . . .
F12 F 0.9341(2) 0.5006(3) 0.5237(2) 0.0475(7) Uani 1 1 d . . . . .
O2 O 0.53378(18) 0.71442(19) 0.41693(16) 0.0140(4) Uani 1 1 d . . . . .
H2C H 0.559(4) 0.675(4) 0.461(3) 0.017 Uiso 1 1 d R . . . .
N3 N 0.5932(2) 0.7190(2) 0.24470(18) 0.0106(4) Uani 1 1 d . . . . .
H3A H 0.526(3) 0.743(3) 0.215(2) 0.002(7) Uiso 1 1 d . . . . .
H3B H 0.655(4) 0.764(4) 0.202(4) 0.035(12) Uiso 1 1 d . . . . .
N4 N 0.5924(3) 0.4148(2) 0.1078(2) 0.0196(5) Uani 1 1 d . . . . .
H4A H 0.662(4) 0.394(4) 0.138(4) 0.027(11) Uiso 1 1 d . . . . .
H4B H 0.545(5) 0.379(5) 0.135(5) 0.051(16) Uiso 1 1 d . . . . .
C15 C 0.5969(2) 0.9178(2) 0.3535(2) 0.0114(5) Uani 1 1 d . . . . .
C16 C 0.5747(3) 0.9830(3) 0.2620(2) 0.0159(5) Uani 1 1 d . . . . .
H16 H 0.5723 0.9420 0.1984 0.019 Uiso 1 1 calc R . . . .
C17 C 0.5562(3) 1.1067(3) 0.2639(2) 0.0187(6) Uani 1 1 d . . . . .
C18 C 0.5587(3) 1.1697(3) 0.3536(2) 0.0185(6) Uani 1 1 d . . . . .
C19 C 0.5814(3) 1.1061(3) 0.4438(2) 0.0161(6) Uani 1 1 d . . . . .
C20 C 0.6003(2) 0.9826(3) 0.4450(2) 0.0135(5) Uani 1 1 d . . . . .
H20 H 0.6159 0.9412 0.5084 0.016 Uiso 1 1 calc R . . . .
C21 C 0.7516(2) 0.7423(3) 0.4037(2) 0.0135(5) Uani 1 1 d . . . . .
C22 C 0.8379(3) 0.8271(3) 0.3914(2) 0.0189(6) Uani 1 1 d . . . . .
H22 H 0.8180 0.9038 0.3616 0.023 Uiso 1 1 calc R . . . .
C23 C 0.9520(3) 0.7993(4) 0.4227(3) 0.0269(7) Uani 1 1 d . . . . .
C24 C 0.9842(3) 0.6912(4) 0.4665(3) 0.0335(9) Uani 1 1 d . . . . .
C25 C 0.9010(3) 0.6081(4) 0.4799(3) 0.0303(8) Uani 1 1 d . . . . .
C26 C 0.7857(3) 0.6312(3) 0.4489(2) 0.0201(6) Uani 1 1 d . . . . .
H26 H 0.7298 0.5714 0.4584 0.024 Uiso 1 1 calc R . . . .
C27 C 0.6018(3) 0.5851(2) 0.2334(2) 0.0141(5) Uani 1 1 d . . . . .
H27A H 0.5421 0.5455 0.2685 0.017 Uiso 1 1 calc R . . . .
H27B H 0.6777 0.5575 0.2668 0.017 Uiso 1 1 calc R . . . .
C28 C 0.5870(3) 0.5466(3) 0.1211(2) 0.0150(5) Uani 1 1 d . . . . .
H28A H 0.5121 0.5765 0.0875 0.018 Uiso 1 1 calc R . . . .
H28B H 0.6479 0.5851 0.0867 0.018 Uiso 1 1 calc R . . . .
B2 B 0.6181(3) 0.7717(3) 0.3612(2) 0.0104(5) Uani 1 1 d . . . . .
F1 F 0.31953(18) 0.33589(18) 0.07665(15) 0.0251(4) Uani 1 1 d . U . . .
F4 F -0.15455(18) 0.6673(3) 0.1763(2) 0.0440(7) Uani 1 1 d . . . . .
F5 F -0.1925(2) 0.8987(3) 0.1178(2) 0.0524(8) Uani 1 1 d . . . . .
F6 F -0.0124(2) 1.0521(2) 0.11094(19) 0.0447(7) Uani 1 1 d . . . . .
O1 O 0.35998(17) 0.78212(18) 0.19034(16) 0.0131(4) Uani 1 1 d . . . . .
H1 H 0.336(4) 0.830(4) 0.134(4) 0.032(11) Uiso 1 1 d . . . . .
N1 N 0.2996(2) 0.7820(2) 0.36277(18) 0.0109(4) Uani 1 1 d . . . . .
H1A H 0.370(4) 0.756(4) 0.383(4) 0.027(11) Uiso 1 1 d . . . . .
H1B H 0.253(3) 0.752(3) 0.398(3) 0.008(8) Uiso 1 1 d . . . . .
N2 N 0.3080(2) 1.0815(2) 0.5058(2) 0.0185(5) Uani 1 1 d . . . . .
H2A H 0.363(3) 1.123(4) 0.475(3) 0.016(9) Uiso 1 1 d . . . . .
H2B H 0.226(4) 1.114(4) 0.478(4) 0.033(12) Uiso 1 1 d . . . . .
C1 C 0.2792(2) 0.5853(2) 0.2511(2) 0.0128(5) Uani 1 1 d D U . . .
C2 C 0.2945(2) 0.5210(3) 0.1619(2) 0.0151(5) Uani 1 1 d . U . . .
H2 H 0.3006 0.5642 0.1005 0.018 Uiso 1 1 calc R . . . .
C3 C 0.3008(3) 0.3968(3) 0.1621(2) 0.0161(5) Uani 1 1 d D U . . .
C7 C 0.2956(2) 0.9151(2) 0.3781(2) 0.0116(5) Uani 1 1 d . . . . .
H7A H 0.2199 0.9460 0.3472 0.014 Uiso 1 1 calc R . . . .
H7B H 0.3551 0.9541 0.3423 0.014 Uiso 1 1 calc R . . . .
C8 C 0.3148(3) 0.9501(2) 0.4904(2) 0.0142(5) Uani 1 1 d . . . . .
H8A H 0.2565 0.9094 0.5264 0.017 Uiso 1 1 calc R . . . .
H8B H 0.3913 0.9209 0.5208 0.017 Uiso 1 1 calc R . . . .
C9 C 0.1412(2) 0.7765(3) 0.2021(2) 0.0139(5) Uani 1 1 d . . . . .
C10 C 0.0468(3) 0.6997(3) 0.2025(2) 0.0201(6) Uani 1 1 d . . . . .
H10 H 0.0583 0.6177 0.2232 0.024 Uiso 1 1 calc R . . . .
C11 C -0.0633(3) 0.7419(4) 0.1731(3) 0.0287(8) Uani 1 1 d . . . . .
C12 C -0.0842(3) 0.8592(4) 0.1434(3) 0.0327(9) Uani 1 1 d . . . . .
C13 C 0.0080(3) 0.9355(4) 0.1401(3) 0.0286(8) Uani 1 1 d . . . . .
C14 C 0.1191(3) 0.8964(3) 0.1680(2) 0.0185(6) Uani 1 1 d . . . . .
H14 H 0.1813 0.9506 0.1642 0.022 Uiso 1 1 calc R . . . .
B1 B 0.2710(3) 0.7326(3) 0.2447(2) 0.0114(5) Uani 1 1 d . . . . .
F2A F 0.2868(19) 0.2065(11) 0.249(3) 0.031(3) Uani 0.578(8) 1 d D U P D 1
F3A F 0.2424(7) 0.3258(5) 0.4175(4) 0.0411(14) Uani 0.578(8) 1 d D U P D 1
C4A C 0.2808(5) 0.3288(6) 0.2467(5) 0.0166(8) Uiso 0.578(8) 1 d D U P D 1
C5A C 0.2613(9) 0.3912(9) 0.3339(8) 0.023(2) Uani 0.578(8) 1 d D U P D 1
C6A C 0.2567(5) 0.5163(5) 0.3358(4) 0.0135(8) Uiso 0.578(8) 1 d D U P D 1
H6A H 0.2370 0.5563 0.3949 0.016 Uiso 0.578(8) 1 d R . P D 1
F2B F 0.312(3) 0.2100(16) 0.246(4) 0.031(3) Uani 0.422(8) 1 d D U P D 2
F3B F 0.3051(10) 0.3288(7) 0.4264(6) 0.0411(14) Uani 0.422(8) 1 d D U P D 2
C4B C 0.3063(8) 0.3318(8) 0.2494(7) 0.0166(8) Uiso 0.422(8) 1 d D U P D 2
C5B C 0.2975(14) 0.3943(12) 0.3380(11) 0.023(2) Uani 0.422(8) 1 d D U P D 2
C6B C 0.2917(8) 0.5178(7) 0.3424(6) 0.0135(8) Uiso 0.422(8) 1 d D U P D 2
H6B H 0.2916 0.5580 0.4061 0.016 Uiso 0.422(8) 1 d R . P D 2

loop_
_atom_site_aniso_label
_atom_site_aniso_U_11
_atom_site_aniso_U_22
_atom_site_aniso_U_33
_atom_site_aniso_U_23
_atom_site_aniso_U_13
_atom_site_aniso_U_12
Cl7 0.041(5) 0.030(4) 0.32(3) 0.010(8) 0.073(10) -0.010(4)
Cl8 0.107(8) 0.068(6) 0.044(4) 0.024(4) 0.020(5) 0.063(6)
C2S 0.049(3) 0.044(3) 0.055(3) -0.001(2) 0.006(3) -0.010(2)
C1S 0.049(3) 0.044(3) 0.055(3) -0.001(2) 0.006(3) -0.010(2)
Cl1 0.116(2) 0.100(2) 0.0861(16) 0.0565(15) -0.0208(17) -0.0567(19)
Cl2 0.0445(11) 0.091(2) 0.113(2) -0.0112(15) 0.0096(11) -0.0200(12)
Cl3 0.0903(16) 0.0470(9) 0.0625(12) -0.0036(9) -0.0085(11) 0.0071(10)
Cl4 0.026(3) 0.039(4) 0.070(5) 0.017(3) 0.017(3) -0.014(3)
F7 0.0639(15) 0.0146(8) 0.0147(9) 0.0047(7) -0.0012(9) -0.0007(9)
F8 0.0476(13) 0.0105(8) 0.0275(10) -0.0021(7) -0.0019(9) 0.0042(8)
F9 0.0394(12) 0.0194(9) 0.0156(9) -0.0093(7) -0.0005(8) 0.0057(8)
F10 0.0155(9) 0.0744(18) 0.0358(12) -0.0124(12) 0.0070(8) -0.0173(11)
F11 0.0144(10) 0.105(2) 0.0362(13) 0.0094(14) 0.0003(9) 0.0208(12)
F12 0.0410(13) 0.0580(16) 0.0437(14) 0.0238(12) 0.0063(11) 0.0326(12)
O2 0.0136(9) 0.0161(9) 0.0124(9) 0.0053(8) 0.0015(7) -0.0002(7)
N3 0.0110(10) 0.0102(10) 0.0106(10) -0.0010(8) 0.0014(8) 0.0001(8)
N4 0.0254(14) 0.0141(11) 0.0202(13) -0.0043(10) 0.0061(11) -0.0046(10)
C15 0.0107(11) 0.0110(11) 0.0126(12) -0.0002(9) 0.0016(9) -0.0015(9)
C16 0.0234(14) 0.0122(12) 0.0119(12) -0.0027(9) 0.0016(10) -0.0027(10)
C17 0.0282(15) 0.0148(13) 0.0122(13) 0.0039(10) -0.0005(11) -0.0015(11)
C18 0.0241(15) 0.0096(11) 0.0210(14) -0.0032(10) -0.0001(11) 0.0007(10)
C19 0.0183(13) 0.0175(13) 0.0120(13) -0.0068(10) 0.0000(10) 0.0005(10)
C20 0.0132(12) 0.0154(12) 0.0114(12) 0.0002(10) -0.0002(9) 0.0013(10)
C21 0.0117(11) 0.0176(13) 0.0112(12) -0.0025(10) 0.0011(9) 0.0015(10)
C22 0.0132(13) 0.0273(15) 0.0164(14) -0.0055(11) 0.0022(10) -0.0030(11)
C23 0.0138(13) 0.049(2) 0.0183(15) -0.0088(14) 0.0051(11) -0.0051(14)
C24 0.0121(13) 0.068(3) 0.0192(15) -0.0020(16) -0.0010(11) 0.0111(15)
C25 0.0257(16) 0.047(2) 0.0184(15) 0.0099(14) 0.0043(12) 0.0194(15)
C26 0.0192(14) 0.0266(15) 0.0150(13) 0.0029(11) 0.0041(10) 0.0080(12)
C27 0.0182(13) 0.0107(12) 0.0136(13) -0.0016(9) 0.0032(10) 0.0001(10)
C28 0.0191(13) 0.0130(12) 0.0131(13) -0.0034(10) 0.0028(10) -0.0017(10)
B2 0.0125(13) 0.0093(12) 0.0094(13) 0.0005(10) 0.0010(10) 0.0003(10)
F1 0.0340(11) 0.0228(9) 0.0185(9) -0.0102(7) 0.0030(8) 0.0046(8)
F4 0.0135(9) 0.0705(18) 0.0486(15) -0.0244(13) 0.0065(9) -0.0152(10)
F5 0.0193(10) 0.097(2) 0.0382(13) -0.0073(13) -0.0069(9) 0.0273(13)
F6 0.0503(14) 0.0479(14) 0.0359(13) 0.0204(11) 0.0053(10) 0.0334(12)
O1 0.0110(9) 0.0155(9) 0.0126(9) 0.0047(7) 0.0012(7) 0.0006(7)
N1 0.0129(11) 0.0097(10) 0.0103(11) 0.0002(8) 0.0017(9) -0.0005(8)
N2 0.0258(14) 0.0131(11) 0.0175(12) -0.0041(9) 0.0067(10) -0.0025(10)
C1 0.0144(12) 0.0117(12) 0.0122(12) -0.0006(10) 0.0012(9) 0.0009(9)
C2 0.0156(13) 0.0152(13) 0.0146(13) -0.0011(10) 0.0019(10) 0.0001(10)
C3 0.0155(13) 0.0163(13) 0.0158(13) -0.0073(10) -0.0007(10) 0.0007(10)
C7 0.0152(12) 0.0083(11) 0.0110(12) -0.0006(9) 0.0009(9) -0.0002(9)
C8 0.0181(13) 0.0124(12) 0.0121(12) -0.0012(10) 0.0024(10) 0.0004(10)
C9 0.0130(12) 0.0191(13) 0.0093(12) -0.0015(10) 0.0002(9) 0.0012(10)
C10 0.0168(13) 0.0258(15) 0.0179(14) -0.0069(11) 0.0032(11) -0.0032(11)
C11 0.0104(13) 0.054(2) 0.0222(16) -0.0139(15) 0.0026(11) -0.0056(14)
C12 0.0160(15) 0.063(3) 0.0181(15) -0.0062(15) -0.0018(12) 0.0158(15)
C13 0.0287(17) 0.041(2) 0.0164(14) 0.0072(13) 0.0026(12) 0.0204(15)
C14 0.0189(14) 0.0240(14) 0.0125(13) 0.0041(11) 0.0017(10) 0.0061(11)
B1 0.0114(13) 0.0113(12) 0.0112(13) -0.0011(10) -0.0003(10) 0.0004(10)
F2A 0.051(10) 0.0085(10) 0.035(2) -0.0023(13) 0.011(7) 0.001(3)
F3A 0.088(4) 0.0140(11) 0.0251(16) 0.0073(10) 0.021(3) 0.001(3)
C5A 0.042(7) 0.0119(15) 0.0182(18) 0.0033(13) 0.010(3) -0.002(3)
F2B 0.051(10) 0.0085(10) 0.035(2) -0.0023(13) 0.011(7) 0.001(3)
F3B 0.088(4) 0.0140(11) 0.0251(16) 0.0073(10) 0.021(3) 0.001(3)
C5B 0.042(7) 0.0119(15) 0.0182(18) 0.0033(13) 0.010(3) -0.002(3)

loop_
_atom_type_symbol
_atom_type_description
_atom_type_scat_dispersion_real
_atom_type_scat_dispersion_imag
_atom_type_scat_source
C C 0.0033 0.0016 'International Tables Vol C Tables 4.2.6.8 and 6.1.1.4'
H H 0.0000 0.0000 'International Tables Vol C Tables 4.2.6.8 and 6.1.1.4'
B B 0.0013 0.0007 'International Tables Vol C Tables 4.2.6.8 and 6.1.1.4'
Cl Cl 0.1484 0.1585 'International Tables Vol C Tables 4.2.6.8 and 6.1.1.4'
D D 0.0000 0.0000 'International Tables Vol C Tables 4.2.6.8 and 6.1.1.4'
F F 0.0171 0.0103 'International Tables Vol C Tables 4.2.6.8 and 6.1.1.4'
N N 0.0061 0.0033 'International Tables Vol C Tables 4.2.6.8 and 6.1.1.4'
O O 0.0106 0.0060 'International Tables Vol C Tables 4.2.6.8 and 6.1.1.4'

loop_
_exptl_crystal_face_index_h
_exptl_crystal_face_index_k
_exptl_crystal_face_index_l
_exptl_crystal_face_perp_dist
2.00 2.00 -1.00 0.1490
-1.00 0.00 2.00 0.1030
1.00 1.00 -2.00 0.1510
-1.00 1.00 1.00 0.1680
0.00 2.00 -1.00 0.2330
3.00 0.00 -2.00 0.1620
-1.00 -1.00 2.00 0.1290
-2.00 -1.00 3.00 0.1060
-1.00 2.00 -1.00 0.2440
-1.00 0.00 1.00 0.1110
-3.00 2.00 1.00 0.1900
3.00 -1.00 -2.00 0.1730
0.00 -1.00 1.00 0.1680
1.00 -2.00 -3.00 0.1020
0.00 -3.00 -1.00 0.1310
0.00 3.00 1.00 0.1930
-3.00 1.00 -2.00 0.2180
0.00 1.00 -2.00 0.1800
3.00 1.00 -1.00 0.1800
0.00 -1.00 3.00 0.1850
-3.00 -1.00 1.00 0.1800
0.00 1.00 -3.00 0.1700
-1.00 0.00 -3.00 0.1520
3.00 1.00 3.00 0.2200
1.00 2.00 3.00 0.1370
0.00 -2.00 -3.00 0.0840

loop_
_geom_angle_atom_site_label_1
_geom_angle_atom_site_label_2
_geom_angle_atom_site_label_3
_geom_angle
Cl6 C2S Cl8 111.1(12)
Cl7 C2S Cl6 102.9(12)
Cl7 C2S Cl8 124.1(17)
Cl1 C1S Cl2 106.7(4)
Cl3 C1S Cl1 118.6(4)
Cl3 C1S Cl2 109.2(3)
Cl4 C1S Cl5 104.5(5)
C27 N3 B2 116.1(2)
C16 C15 B2 124.8(2)
C20 C15 C16 117.6(2)
C20 C15 B2 117.6(2)
C17 C16 C15 120.2(3)
F7 C17 C16 119.9(3)
F7 C17 C18 118.1(3)
C18 C17 C16 122.0(3)
F8 C18 C17 121.4(3)
F8 C18 C19 120.7(3)
C17 C18 C19 118.0(3)
F9 C19 C18 117.3(3)
F9 C19 C20 121.0(3)
C18 C19 C20 121.7(3)
C19 C20 C15 120.5(3)
C22 C21 B2 120.4(3)
C26 C21 C22 117.5(3)
C26 C21 B2 122.1(3)
C23 C22 C21 120.3(3)
F10 C23 C22 119.9(4)
F10 C23 C24 118.2(3)
C24 C23 C22 121.9(3)
F11 C24 C23 120.3(4)
F11 C24 C25 121.1(4)
C23 C24 C25 118.5(3)
F12 C25 C24 118.1(3)
F12 C25 C26 120.2(4)
C24 C25 C26 121.7(3)
C25 C26 C21 120.1(3)
N3 C27 C28 111.8(2)
N4 C28 C27 112.9(2)
O2 B2 N3 105.7(2)
O2 B2 C15 110.6(2)
O2 B2 C21 115.4(2)
C15 B2 N3 106.5(2)
C21 B2 N3 107.6(2)
C21 B2 C15 110.5(2)
C7 N1 B1 116.8(2)
C2 C1 B1 118.2(2)
C2 C1 C6B 116.1(4)
C6A C1 C2 116.8(3)
C6A C1 B1 124.5(3)
C6B C1 B1 124.8(4)
C3 C2 C1 120.9(3)
F1 C3 C2 120.5(3)
F1 C3 C4A 117.6(4)
C2 C3 C4A 121.8(4)
C4B C3 F1 116.8(5)
C4B C3 C2 121.9(5)
N1 C7 C8 112.3(2)
N2 C8 C7 112.4(2)
C10 C9 C14 117.1(3)
C10 C9 B1 121.9(3)
C14 C9 B1 120.9(3)
C11 C10 C9 120.7(3)
F4 C11 C10 120.2(4)
F4 C11 C12 118.0(3)
C12 C11 C10 121.8(3)
F5 C12 C11 120.5(4)
F5 C12 C13 121.1(4)
C11 C12 C13 118.4(3)
F6 C13 C12 118.5(3)
F6 C13 C14 120.0(4)
C12 C13 C14 121.4(3)
C13 C14 C9 120.5(3)
O1 B1 N1 105.8(2)
O1 B1 C1 111.1(2)
O1 B1 C9 114.9(2)
C1 B1 N1 106.1(2)
C1 B1 C9 111.1(2)
C9 B1 N1 107.3(2)
F2A C4A C3 122.8(15)
F2A C4A C5A 119.5(16)
C5A C4A C3 117.6(6)
F3A C5A C4A 118.2(8)
F3A C5A C6A 120.3(8)
C6A C5A C4A 121.4(8)
C5A C6A C1 121.0(5)
C3 C4B C5B 117.3(9)
F2B C4B C3 120(2)
F2B C4B C5B 123(2)
F3B C5B C4B 117.2(11)
C6B C5B F3B 119.3(11)
C6B C5B C4B 123.2(11)
C5B C6B C1 119.4(8)

loop_
_geom_bond_atom_site_label_1
_geom_bond_atom_site_label_2
_geom_bond_distance
Cl6 C2S 1.796(19)
Cl7 C2S 1.732(18)
Cl8 C2S 1.805(18)
C1S Cl1 1.731(6)
C1S Cl2 1.795(6)
C1S Cl3 1.704(6)
C1S Cl4 1.708(8)
C1S Cl5 1.873(10)
F7 C17 1.356(3)
F8 C18 1.351(3)
F9 C19 1.356(3)
F10 C23 1.354(4)
F11 C24 1.347(4)
F12 C25 1.354(4)
O2 B2 1.451(4)
N3 C27 1.489(3)
N3 B2 1.635(4)
N4 C28 1.466(4)
C15 C16 1.402(4)
C15 C20 1.398(4)
C15 B2 1.631(4)
C16 C17 1.382(4)
C17 C18 1.370(4)
C18 C19 1.378(4)
C19 C20 1.379(4)
C21 C22 1.404(4)
C21 C26 1.398(4)
C21 B2 1.630(4)
C22 C23 1.386(5)
C23 C24 1.357(6)
C24 C25 1.369(6)
C25 C26 1.388(4)
C27 C28 1.531(4)
F1 C3 1.355(3)
F4 C11 1.356(4)
F5 C12 1.347(4)
F6 C13 1.354(4)
O1 B1 1.447(4)
N1 C7 1.483(3)
N1 B1 1.645(4)
N2 C8 1.467(4)
C1 C2 1.406(4)
C1 B1 1.629(4)
C1 C6A 1.404(6)
C1 C6B 1.408(8)
C2 C3 1.371(4)
C3 C4A 1.389(7)
C3 C4B 1.351(9)
C7 C8 1.521(4)
C9 C10 1.396(4)
C9 C14 1.410(4)
C9 B1 1.630(4)
C10 C11 1.383(5)
C11 C12 1.365(6)
C12 C13 1.376(6)
C13 C14 1.380(4)
F2A C4A 1.351(12)
F3A C5A 1.360(9)
C4A C5A 1.385(10)
C5A C6A 1.381(10)
F2B C4B 1.345(17)
F3B C5B 1.365(14)
C4B C5B 1.373(15)
C5B C6B 1.364(14)

loop_
_geom_hbond_atom_site_label_D
_geom_hbond_atom_site_label_H
_geom_hbond_atom_site_label_A
_geom_hbond_distance_DH
_geom_hbond_distance_HA
_geom_hbond_distance_DA
_geom_hbond_angle_DHA
_geom_hbond_site_symmetry_A
C1S D1 F12 1.00 2.37 3.185(7) 138.1 1_455
O2 H2C N4 0.75(5) 2.17(5) 2.900(3) 164(4) 2_565
N3 H3A O1 0.87(3) 1.99(3) 2.830(3) 162(3) .
N4 H4B F7 0.80(6) 2.38(6) 2.958(3) 130(5) 1_545
O1 H1 N2 0.93(5) 1.94(5) 2.862(3) 170(5) 2_574
N1 H1A O2 0.89(5) 1.97(5) 2.852(3) 173(4) .
N1 H1B F1 0.83(4) 2.58(4) 3.089(3) 121(3) 2_565
C7 H7A F10 0.99 2.53 3.167(3) 122.2 1_455

loop_
_twin_individual_id
_twin_individual_mass_fraction_refined
1 0.61(10)
2 0.39(10)
